data_4333213
loop_
_publ_author_name
'Gaess, Daniel'
'Harms, Klaus'
'Pokoj, Michael'
'Stolz, Wolfgang'
'Sundermeyer, J\"org'

_publ_section_title
;
 Volatile Imido&#x2212;Hydrazido Compounds of the Refractory Metals
 Niobium, Tantalum, Molybdenum, and Tungsten
;
_journal_issue 16
_journal_name_full 'Inorganic Chemistry'
_journal_page_first 6688
_journal_page_last 6701
_journal_paper_doi 10.1021/ic062435e
_journal_volume 46
_journal_year 2007
_chemical_formula_moiety 'C16 H45 N6 Si2 Ta'
_chemical_formula_sum 'C16 H45 N6 Si2 Ta'
_chemical_formula_weight 558.71
_chemical_name_systematic
;

 

?

 

;
_space_group_IT_number 14
_symmetry_cell_setting monoclinic
_symmetry_space_group_name_Hall '-P 2yn'
_symmetry_space_group_name_H-M 'P 1 21/n 1'
_atom_sites_solution_hydrogens geom
_atom_sites_solution_primary direct
_atom_sites_solution_secondary difmap
_audit_creation_method SHELXL-97
_cell_angle_alpha 90.00
_cell_angle_beta 103.302(19)
_cell_angle_gamma 90.00
_cell_formula_units_Z 4
_cell_length_a 10.2499(17)
_cell_length_b 16.1415(18)
_cell_length_c 16.683(3)
_cell_measurement_reflns_used 8000
_cell_measurement_temperature 173(2)
_cell_measurement_theta_max 25.9
_cell_measurement_theta_min 1.85
_cell_volume 2686.1(8)
_computing_cell_refinement 'STOE X-AREA'
_computing_data_collection 'STOE X-AREA'
_computing_data_reduction 'STOE X-AREA'
_computing_molecular_graphics 'DIAMOND 3.1'
_computing_publication_material 'WinGX publication routines (Farrugia, 1999)'
_computing_structure_refinement 'SHELXL-97 (Sheldrick, 1997)'
_computing_structure_solution 'SIR92 (Giacovazzo et al, 1993)'
_diffrn_ambient_temperature 173(2)
_diffrn_measured_fraction_theta_full 0.996
_diffrn_measured_fraction_theta_max 0.996
_diffrn_measurement_device_type 'STOE IPDS2'
_diffrn_radiation_monochromator graphite
_diffrn_radiation_source 'fine-focus sealed tube'
_diffrn_radiation_type MoK\a
_diffrn_radiation_wavelength 0.71073
_diffrn_reflns_av_R_equivalents 0.1020
_diffrn_reflns_av_sigmaI/netI 0.0748
_diffrn_reflns_limit_h_max 12
_diffrn_reflns_limit_h_min -12
_diffrn_reflns_limit_k_max 18
_diffrn_reflns_limit_k_min -19
_diffrn_reflns_limit_l_max 19
_diffrn_reflns_limit_l_min -19
_diffrn_reflns_number 18886
_diffrn_reflns_theta_full 25.00
_diffrn_reflns_theta_max 25.00
_diffrn_reflns_theta_min 2.14
_exptl_absorpt_coefficient_mu 4.192
_exptl_absorpt_correction_T_max 0.6008
_exptl_absorpt_correction_T_min 0.2238
_exptl_absorpt_correction_type gaussian
_exptl_absorpt_process_details
;

 

?

 

;
_exptl_crystal_colour colourless
_exptl_crystal_density_diffrn 1.382
_exptl_crystal_density_method 'not measured'
_exptl_crystal_description prism
_exptl_crystal_F_000 1136
_exptl_crystal_size_max 0.36
_exptl_crystal_size_mid 0.3
_exptl_crystal_size_min 0.12
_refine_diff_density_max 1.441
_refine_diff_density_min -0.593
_refine_diff_density_rms 0.157
_refine_ls_extinction_method none
_refine_ls_goodness_of_fit_ref 0.921
_refine_ls_hydrogen_treatment noref
_refine_ls_matrix_type full
_refine_ls_number_parameters 241
_refine_ls_number_reflns 4711
_refine_ls_number_restraints 0
_refine_ls_restrained_S_all 0.921
_refine_ls_R_factor_all 0.0560
_refine_ls_R_factor_gt 0.0375
_refine_ls_shift/su_max 0.000
_refine_ls_shift/su_mean 0.000
_refine_ls_structure_factor_coef Fsqd
_refine_ls_weighting_details 'calc w=1/[\s^2^(Fo^2^)+(0.0438P)^2^+0.0000P] where P=(Fo^2^+2Fc^2^)/3'
_refine_ls_weighting_scheme calc
_refine_ls_wR_factor_gt 0.0813
_refine_ls_wR_factor_ref 0.0858
_reflns_number_gt 3409
_reflns_number_total 4711
_reflns_threshold_expression >2sigma(I)
_cod_data_source_file ic062435esup1.cif
_cod_data_source_block compound_6a
_cod_original_cell_volume 2686.0(7)
_cod_original_sg_symbol_H-M 'P 21/n'
_cod_database_code 4333213

loop_
_symmetry_equiv_pos_as_xyz
'x, y, z'
'-x+1/2, y+1/2, -z+1/2'
'-x, -y, -z'
'x-1/2, -y-1/2, z-1/2'

loop_
_atom_site_label
_atom_site_type_symbol
_atom_site_fract_x
_atom_site_fract_y
_atom_site_fract_z
_atom_site_U_iso_or_equiv
_atom_site_adp_type
_atom_site_occupancy
_atom_site_symmetry_multiplicity
_atom_site_calc_flag
_atom_site_refinement_flags
C1 C 0.2067(7) 0.2024(5) 1.0092(4) 0.050(2) Uani 1 1 d .
H1A H 0.1672 0.2528 1.0263 0.075 Uiso 1 1 calc R
H1B H 0.2960 0.1937 1.0448 0.075 Uiso 1 1 calc R
H1C H 0.1493 0.1548 1.0137 0.075 Uiso 1 1 calc R
C2 C 0.3045(7) 0.2810(5) 0.9119(4) 0.0495(19) Uani 1 1 d .
H2A H 0.3089 0.2847 0.8539 0.074 Uiso 1 1 calc R
H2B H 0.3948 0.2723 0.9462 0.074 Uiso 1 1 calc R
H2C H 0.2676 0.3326 0.9283 0.074 Uiso 1 1 calc R
C3 C -0.0042(8) 0.3746(4) 0.9200(4) 0.0455(18) Uani 1 1 d .
H3A H 0.0419 0.3632 0.9772 0.068 Uiso 1 1 calc R
H3B H -0.0857 0.4067 0.9191 0.068 Uiso 1 1 calc R
H3C H 0.0551 0.4064 0.8931 0.068 Uiso 1 1 calc R
C4 C -0.1295(7) 0.2951(5) 0.7528(4) 0.0445(18) Uani 1 1 d .
H4A H -0.0673 0.3269 0.7281 0.067 Uiso 1 1 calc R
H4B H -0.2122 0.3269 0.7488 0.067 Uiso 1 1 calc R
H4C H -0.1506 0.2424 0.7234 0.067 Uiso 1 1 calc R
C5 C -0.1734(7) 0.2188(5) 0.9119(5) 0.0462(18) Uani 1 1 d .
H5A H -0.1952 0.1649 0.8851 0.069 Uiso 1 1 calc R
H5B H -0.2553 0.2520 0.9050 0.069 Uiso 1 1 calc R
H5C H -0.1343 0.2105 0.9707 0.069 Uiso 1 1 calc R
C6 C 0.3641(8) -0.0051(5) 0.7593(5) 0.063(2) Uani 1 1 d .
H6A H 0.2776 -0.0183 0.7223 0.094 Uiso 1 1 calc R
H6B H 0.3914 -0.0507 0.7983 0.094 Uiso 1 1 calc R
H6C H 0.4317 0.0028 0.7269 0.094 Uiso 1 1 calc R
C7 C 0.4826(7) 0.0977(6) 0.8557(5) 0.074(3) Uani 1 1 d .
H7A H 0.5409 0.1147 0.8196 0.111 Uiso 1 1 calc R
H7B H 0.5237 0.0512 0.8902 0.111 Uiso 1 1 calc R
H7C H 0.4705 0.1444 0.8909 0.111 Uiso 1 1 calc R
C8 C 0.4754(7) 0.2130(6) 0.6661(5) 0.062(2) Uani 1 1 d .
H8A H 0.5004 0.2536 0.7107 0.094 Uiso 1 1 calc R
H8B H 0.4785 0.2391 0.6136 0.094 Uiso 1 1 calc R
H8C H 0.5383 0.1664 0.6765 0.094 Uiso 1 1 calc R
C9 C 0.2607(10) 0.0966(6) 0.5759(5) 0.067(2) Uani 1 1 d .
H9A H 0.3309 0.0541 0.5840 0.100 Uiso 1 1 calc R
H9B H 0.2552 0.1244 0.5231 0.100 Uiso 1 1 calc R
H9C H 0.1744 0.0705 0.5760 0.100 Uiso 1 1 calc R
C10 C 0.1782(8) 0.2605(5) 0.6380(5) 0.059(2) Uani 1 1 d .
H10A H 0.0873 0.2380 0.6299 0.089 Uiso 1 1 calc R
H10B H 0.1875 0.2889 0.5876 0.089 Uiso 1 1 calc R
H10C H 0.1944 0.3000 0.6838 0.089 Uiso 1 1 calc R
C11 C 0.2814(8) 0.0034(5) 0.9764(4) 0.054(2) Uani 1 1 d .
H11A H 0.2580 -0.0083 1.0290 0.081 Uiso 1 1 calc R
H11B H 0.3401 0.0520 0.9825 0.081 Uiso 1 1 calc R
H11C H 0.3280 -0.0445 0.9600 0.081 Uiso 1 1 calc R
C12 C 0.0655(8) -0.0475(5) 0.9143(5) 0.053(2) Uani 1 1 d .
H12A H 0.1015 -0.0988 0.8966 0.080 Uiso 1 1 calc R
H12B H -0.0208 -0.0347 0.8769 0.080 Uiso 1 1 calc R
H12C H 0.0527 -0.0545 0.9704 0.080 Uiso 1 1 calc R
C13 C -0.1082(6) 0.0310(4) 0.6891(4) 0.0374(16) Uani 1 1 d .
C14 C -0.0732(7) -0.0591(5) 0.6719(5) 0.0492(19) Uani 1 1 d .
H14A H 0.0088 -0.0599 0.6512 0.074 Uiso 1 1 calc R
H14B H -0.1470 -0.0834 0.6306 0.074 Uiso 1 1 calc R
H14C H -0.0592 -0.0914 0.7229 0.074 Uiso 1 1 calc R
C15 C -0.1346(8) 0.0800(5) 0.6087(5) 0.059(2) Uani 1 1 d .
H15A H -0.1661 0.1357 0.6181 0.088 Uiso 1 1 calc R
H15B H -0.2031 0.0516 0.5671 0.088 Uiso 1 1 calc R
H15C H -0.0515 0.0841 0.5894 0.088 Uiso 1 1 calc R
C16 C -0.2323(7) 0.0328(6) 0.7253(5) 0.063(2) Uani 1 1 d .
H16A H -0.2154 -0.0001 0.7761 0.094 Uiso 1 1 calc R
H16B H -0.3088 0.0094 0.6854 0.094 Uiso 1 1 calc R
H16C H -0.2522 0.0901 0.7377 0.094 Uiso 1 1 calc R
N1 N 0.2180(5) 0.2112(3) 0.9227(3) 0.0314(12) Uani 1 1 d .
N2 N 0.0901(5) 0.2133(3) 0.8643(3) 0.0308(12) Uani 1 1 d .
N3 N 0.3512(5) 0.0721(4) 0.8052(3) 0.0401(14) Uani 1 1 d .
N4 N 0.2829(5) 0.1386(3) 0.7555(3) 0.0307(12) Uani 1 1 d .
N5 N 0.1586(5) 0.0198(4) 0.9131(3) 0.0388(14) Uani 1 1 d .
N6 N 0.0042(5) 0.0672(3) 0.7477(3) 0.0306(12) Uani 1 1 d .
Si1 Si -0.05023(17) 0.27422(11) 0.86370(10) 0.0305(4) Uani 1 1 d .
Si2 Si 0.30223(19) 0.17460(13) 0.66165(11) 0.0377(4) Uani 1 1 d .
Ta1 Ta 0.14565(2) 0.105693(15) 0.821860(13) 0.02465(9) Uani 1 1 d .

loop_
_atom_site_aniso_label
_atom_site_aniso_U_11
_atom_site_aniso_U_22
_atom_site_aniso_U_33
_atom_site_aniso_U_23
_atom_site_aniso_U_13
_atom_site_aniso_U_12
C1 0.056(5) 0.059(5) 0.028(3) -0.005(3) -0.003(3) 0.010(4)
C2 0.043(4) 0.055(5) 0.051(4) -0.012(4) 0.012(3) -0.015(4)
C3 0.061(5) 0.032(5) 0.045(4) -0.006(3) 0.014(3) 0.000(3)
C4 0.048(4) 0.047(5) 0.038(4) 0.002(3) 0.009(3) 0.014(3)
C5 0.038(4) 0.044(5) 0.062(5) 0.007(3) 0.022(3) 0.003(3)
C6 0.070(5) 0.042(5) 0.088(6) 0.008(4) 0.041(5) 0.030(4)
C7 0.036(4) 0.125(9) 0.058(5) 0.016(5) 0.001(4) 0.016(5)
C8 0.040(4) 0.073(6) 0.082(6) 0.022(5) 0.031(4) -0.007(4)
C9 0.101(7) 0.066(6) 0.039(4) -0.005(4) 0.028(4) -0.001(5)
C10 0.057(5) 0.048(5) 0.079(6) 0.027(4) 0.029(4) 0.016(4)
C11 0.068(5) 0.055(5) 0.032(4) 0.013(3) -0.006(3) 0.024(4)
C12 0.073(5) 0.041(5) 0.049(4) 0.009(4) 0.019(4) -0.005(4)
C13 0.031(3) 0.037(4) 0.039(4) -0.004(3) -0.001(3) -0.002(3)
C14 0.040(4) 0.043(5) 0.060(5) -0.014(4) 0.001(3) -0.009(3)
C15 0.053(5) 0.055(5) 0.051(5) 0.004(4) -0.021(4) 0.002(4)
C16 0.031(4) 0.072(6) 0.081(6) -0.027(5) 0.004(4) -0.008(4)
N1 0.033(3) 0.032(3) 0.028(3) -0.006(2) 0.006(2) -0.004(2)
N2 0.028(3) 0.039(3) 0.023(2) -0.001(2) 0.000(2) -0.003(2)
N3 0.031(3) 0.053(4) 0.036(3) 0.009(3) 0.009(2) 0.010(3)
N4 0.035(3) 0.023(3) 0.032(3) -0.004(2) 0.005(2) 0.006(2)
N5 0.037(3) 0.042(4) 0.037(3) 0.007(3) 0.008(2) 0.003(3)
N6 0.034(3) 0.027(3) 0.032(3) 0.005(2) 0.009(2) 0.003(2)
Si1 0.0327(9) 0.0260(10) 0.0329(9) -0.0001(7) 0.0078(7) 0.0017(7)
Si2 0.0449(10) 0.0359(12) 0.0380(10) 0.0054(8) 0.0215(8) 0.0030(9)
Ta1 0.02483(13) 0.02573(15) 0.02167(13) 0.00094(12) 0.00178(8) 0.00247(12)

loop_
_atom_type_symbol
_atom_type_description
_atom_type_scat_dispersion_real
_atom_type_scat_dispersion_imag
_atom_type_scat_source
C C 0.0033 0.0016 'International Tables Vol C Tables 4.2.6.8 and 6.1.1.4'
H H 0.0000 0.0000 'International Tables Vol C Tables 4.2.6.8 and 6.1.1.4'
N N 0.0061 0.0033 'International Tables Vol C Tables 4.2.6.8 and 6.1.1.4'
Si Si 0.0817 0.0704 'International Tables Vol C Tables 4.2.6.8 and 6.1.1.4'
Ta Ta -0.7052 6.5227 'International Tables Vol C Tables 4.2.6.8 and 6.1.1.4'

loop_
_geom_angle_atom_site_label_1
_geom_angle_atom_site_label_2
_geom_angle_atom_site_label_3
_geom_angle
N1 C1 H1A 109.5
N1 C1 H1B 109.5
H1A C1 H1B 109.5
N1 C1 H1C 109.5
H1A C1 H1C 109.5
H1B C1 H1C 109.5
N1 C2 H2A 109.5
N1 C2 H2B 109.5
H2A C2 H2B 109.5
N1 C2 H2C 109.5
H2A C2 H2C 109.5
H2B C2 H2C 109.5
Si1 C3 H3A 109.5
Si1 C3 H3B 109.5
H3A C3 H3B 109.5
Si1 C3 H3C 109.5
H3A C3 H3C 109.5
H3B C3 H3C 109.5
Si1 C4 H4A 109.5
Si1 C4 H4B 109.5
H4A C4 H4B 109.5
Si1 C4 H4C 109.5
H4A C4 H4C 109.5
H4B C4 H4C 109.5
Si1 C5 H5A 109.5
Si1 C5 H5B 109.5
H5A C5 H5B 109.5
Si1 C5 H5C 109.5
H5A C5 H5C 109.5
H5B C5 H5C 109.5
N3 C6 H6A 109.5
N3 C6 H6B 109.5
H6A C6 H6B 109.5
N3 C6 H6C 109.5
H6A C6 H6C 109.5
H6B C6 H6C 109.5
N3 C7 H7A 109.5
N3 C7 H7B 109.5
H7A C7 H7B 109.5
N3 C7 H7C 109.5
H7A C7 H7C 109.5
H7B C7 H7C 109.5
Si2 C8 H8A 109.5
Si2 C8 H8B 109.5
H8A C8 H8B 109.5
Si2 C8 H8C 109.5
H8A C8 H8C 109.5
H8B C8 H8C 109.5
Si2 C9 H9A 109.5
Si2 C9 H9B 109.5
H9A C9 H9B 109.5
Si2 C9 H9C 109.5
H9A C9 H9C 109.5
H9B C9 H9C 109.5
Si2 C10 H10A 109.5
Si2 C10 H10B 109.5
H10A C10 H10B 109.5
Si2 C10 H10C 109.5
H10A C10 H10C 109.5
H10B C10 H10C 109.5
N5 C11 H11A 109.5
N5 C11 H11B 109.5
H11A C11 H11B 109.5
N5 C11 H11C 109.5
H11A C11 H11C 109.5
H11B C11 H11C 109.5
N5 C12 H12A 109.5
N5 C12 H12B 109.5
H12A C12 H12B 109.5
N5 C12 H12C 109.5
H12A C12 H12C 109.5
H12B C12 H12C 109.5
N6 C13 C15 109.6(6)
N6 C13 C16 109.3(5)
C15 C13 C16 110.0(6)
N6 C13 C14 108.8(5)
C15 C13 C14 109.1(6)
C16 C13 C14 110.0(6)
C13 C14 H14A 109.5
C13 C14 H14B 109.5
H14A C14 H14B 109.5
C13 C14 H14C 109.5
H14A C14 H14C 109.5
H14B C14 H14C 109.5
C13 C15 H15A 109.5
C13 C15 H15B 109.5
H15A C15 H15B 109.5
C13 C15 H15C 109.5
H15A C15 H15C 109.5
H15B C15 H15C 109.5
C13 C16 H16A 109.5
C13 C16 H16B 109.5
H16A C16 H16B 109.5
C13 C16 H16C 109.5
H16A C16 H16C 109.5
H16B C16 H16C 109.5
N2 N1 C2 112.3(5)
N2 N1 C1 113.4(5)
C2 N1 C1 112.2(5)
N2 N1 Ta1 57.0(3)
C2 N1 Ta1 123.9(4)
C1 N1 Ta1 122.4(4)
N1 N2 Si1 129.7(4)
N1 N2 Ta1 86.0(3)
Si1 N2 Ta1 142.0(3)
N4 N3 C7 112.3(6)
N4 N3 C6 114.8(5)
C7 N3 C6 110.7(6)
N4 N3 Ta1 63.0(3)
C7 N3 Ta1 128.2(5)
C6 N3 Ta1 117.5(5)
N3 N4 Si2 129.3(4)
N3 N4 Ta1 78.4(3)
Si2 N4 Ta1 144.5(3)
C12 N5 C11 108.2(6)
C12 N5 Ta1 126.2(4)
C11 N5 Ta1 123.9(5)
C13 N6 Ta1 176.6(5)
N2 Si1 C4 106.1(3)
N2 Si1 C5 111.4(3)
C4 Si1 C5 109.1(3)
N2 Si1 C3 111.9(3)
C4 Si1 C3 109.9(3)
C5 Si1 C3 108.3(4)
N4 Si2 C10 103.2(3)
N4 Si2 C8 112.5(3)
C10 Si2 C8 111.0(4)
N4 Si2 C9 114.4(3)
C10 Si2 C9 108.3(4)
C8 Si2 C9 107.4(4)
N6 Ta1 N2 107.1(2)
N6 Ta1 N5 100.6(2)
N2 Ta1 N5 107.4(2)
N6 Ta1 N4 105.4(2)
N2 Ta1 N4 104.6(2)
N5 Ta1 N4 130.1(2)
N6 Ta1 N3 117.6(2)
N2 Ta1 N3 127.0(2)
N5 Ta1 N3 91.5(2)
N4 Ta1 N3 38.63(19)
N6 Ta1 N1 143.7(2)
N2 Ta1 N1 37.03(17)
N5 Ta1 N1 90.2(2)
N4 Ta1 N1 93.13(19)
N3 Ta1 N1 96.4(2)

loop_
_geom_bond_atom_site_label_1
_geom_bond_atom_site_label_2
_geom_bond_distance
C1 N1 1.481(8)
C1 H1A 0.9800
C1 H1B 0.9800
C1 H1C 0.9800
C2 N1 1.470(8)
C2 H2A 0.9800
C2 H2B 0.9800
C2 H2C 0.9800
C3 Si1 1.878(7)
C3 H3A 0.9800
C3 H3B 0.9800
C3 H3C 0.9800
C4 Si1 1.873(6)
C4 H4A 0.9800
C4 H4B 0.9800
C4 H4C 0.9800
C5 Si1 1.873(7)
C5 H5A 0.9800
C5 H5B 0.9800
C5 H5C 0.9800
C6 N3 1.484(10)
C6 H6A 0.9800
C6 H6B 0.9800
C6 H6C 0.9800
C7 N3 1.474(9)
C7 H7A 0.9800
C7 H7B 0.9800
C7 H7C 0.9800
C8 Si2 1.865(7)
C8 H8A 0.9800
C8 H8B 0.9800
C8 H8C 0.9800
C9 Si2 1.879(8)
C9 H9A 0.9800
C9 H9B 0.9800
C9 H9C 0.9800
C10 Si2 1.861(7)
C10 H10A 0.9800
C10 H10B 0.9800
C10 H10C 0.9800
C11 N5 1.469(8)
C11 H11A 0.9800
C11 H11B 0.9800
C11 H11C 0.9800
C12 N5 1.450(9)
C12 H12A 0.9800
C12 H12B 0.9800
C12 H12C 0.9800
C13 N6 1.451(7)
C13 C15 1.526(10)
C13 C16 1.529(10)
C13 C14 1.541(10)
C14 H14A 0.9800
C14 H14B 0.9800
C14 H14C 0.9800
C15 H15A 0.9800
C15 H15B 0.9800
C15 H15C 0.9800
C16 H16A 0.9800
C16 H16B 0.9800
C16 H16C 0.9800
N1 N2 1.442(6)
N1 Ta1 2.389(5)
N2 Si1 1.740(5)
N2 Ta1 2.007(5)
N3 N4 1.437(7)
N3 Ta1 2.254(5)
N4 Si2 1.724(5)
N4 Ta1 2.050(5)
N5 Ta1 2.039(5)
N6 Ta1 1.787(5)

loop_
_geom_torsion_atom_site_label_1
_geom_torsion_atom_site_label_2
_geom_torsion_atom_site_label_3
_geom_torsion_atom_site_label_4
_geom_torsion
C2 N1 N2 Si1 -77.4(7)
C1 N1 N2 Si1 51.1(7)
Ta1 N1 N2 Si1 165.7(6)
C2 N1 N2 Ta1 116.9(5)
C1 N1 N2 Ta1 -114.6(5)
C7 N3 N4 Si2 82.3(7)
C6 N3 N4 Si2 -45.3(8)
Ta1 N3 N4 Si2 -154.9(5)
C7 N3 N4 Ta1 -122.8(6)
C6 N3 N4 Ta1 109.7(5)
C15 C13 N6 Ta1 -143(8)
C16 C13 N6 Ta1 97(8)
C14 C13 N6 Ta1 -23(8)
N1 N2 Si1 C4 146.2(5)
Ta1 N2 Si1 C4 -57.4(6)
N1 N2 Si1 C5 -95.1(6)
Ta1 N2 Si1 C5 61.3(5)
N1 N2 Si1 C3 26.3(6)
Ta1 N2 Si1 C3 -177.3(5)
N3 N4 Si2 C10 179.6(6)
Ta1 N4 Si2 C10 45.2(6)
N3 N4 Si2 C8 -60.7(6)
Ta1 N4 Si2 C8 164.9(5)
N3 N4 Si2 C9 62.2(6)
Ta1 N4 Si2 C9 -72.1(6)
C13 N6 Ta1 N2 -145(8)
C13 N6 Ta1 N5 -33(8)
C13 N6 Ta1 N4 104(8)
C13 N6 Ta1 N3 64(8)
C13 N6 Ta1 N1 -138(8)
N1 N2 Ta1 N6 173.0(3)
Si1 N2 Ta1 N6 11.0(5)
N1 N2 Ta1 N5 65.7(3)
Si1 N2 Ta1 N5 -96.3(5)
N1 N2 Ta1 N4 -75.5(3)
Si1 N2 Ta1 N4 122.5(5)
N1 N2 Ta1 N3 -40.0(4)
Si1 N2 Ta1 N3 158.0(4)
Si1 N2 Ta1 N1 -162.0(7)
C12 N5 Ta1 N6 -4.9(6)
C11 N5 Ta1 N6 158.1(5)
C12 N5 Ta1 N2 107.0(6)
C11 N5 Ta1 N2 -90.1(6)
C12 N5 Ta1 N4 -125.5(6)
C11 N5 Ta1 N4 37.5(6)
C12 N5 Ta1 N3 -123.3(6)
C11 N5 Ta1 N3 39.6(6)
C12 N5 Ta1 N1 140.3(6)
C11 N5 Ta1 N1 -56.8(6)
N3 N4 Ta1 N6 -115.2(3)
Si2 N4 Ta1 N6 30.4(5)
N3 N4 Ta1 N2 132.0(3)
Si2 N4 Ta1 N2 -82.4(5)
N3 N4 Ta1 N5 3.4(4)
Si2 N4 Ta1 N5 149.0(5)
Si2 N4 Ta1 N3 145.6(7)
N3 N4 Ta1 N1 96.3(3)
Si2 N4 Ta1 N1 -118.1(5)
N4 N3 Ta1 N6 79.9(4)
C7 N3 Ta1 N6 178.0(6)
C6 N3 Ta1 N6 -25.5(6)
N4 N3 Ta1 N2 -64.1(4)
C7 N3 Ta1 N2 33.9(7)
C6 N3 Ta1 N2 -169.5(5)
N4 N3 Ta1 N5 -177.4(3)
C7 N3 Ta1 N5 -79.3(6)
C6 N3 Ta1 N5 77.3(5)
C7 N3 Ta1 N4 98.1(7)
C6 N3 Ta1 N4 -105.4(6)
N4 N3 Ta1 N1 -87.0(3)
C7 N3 Ta1 N1 11.0(6)
C6 N3 Ta1 N1 167.6(5)
N2 N1 Ta1 N6 -11.3(5)
C2 N1 Ta1 N6 -107.5(6)
C1 N1 Ta1 N6 87.2(6)
C2 N1 Ta1 N2 -96.2(6)
C1 N1 Ta1 N2 98.5(6)
N2 N1 Ta1 N5 -119.6(3)
C2 N1 Ta1 N5 144.2(5)
C1 N1 Ta1 N5 -21.1(5)
N2 N1 Ta1 N4 110.3(3)
C2 N1 Ta1 N4 14.0(5)
C1 N1 Ta1 N4 -151.2(5)
N2 N1 Ta1 N3 148.9(3)
C2 N1 Ta1 N3 52.7(5)
C1 N1 Ta1 N3 -112.6(5)
